data_4087721
loop_
_publ_author_name
'Mormul, Jaroslaw'
'Mulzer, Michael'
'Rosendahl, Tobias'
'Rominger, Frank'
'Limbach, Michael'
'Hofmann, Peter'

_publ_section_title
;
 Synthesis of Adipic Aldehyde by n-Selective Hydroformylation of
 4-Pentenal
;
_journal_issue 16
_journal_name_full Organometallics
_journal_page_first 4102
_journal_paper_doi 10.1021/acs.organomet.5b00538
_journal_volume 34
_journal_year 2015
_chemical_formula_sum 'C67 H66 O11 P3 Rh'
_chemical_formula_weight 1243.01
_chemical_name_common '5 in manuscript'
_space_group_crystal_system monoclinic
_space_group_IT_number 15
_space_group_name_Hall '-C 2yc'
_space_group_name_H-M_alt 'C 1 2/c 1'
_atom_sites_solution_hydrogens geom
_audit_creation_method SHELXL-2014
_cell_angle_alpha 90
_cell_angle_beta 119.0980(13)
_cell_angle_gamma 90
_cell_formula_units_Z 8
_cell_length_a 34.2356(16)
_cell_length_b 13.9198(7)
_cell_length_c 31.1781(16)
_cell_measurement_reflns_used 4817
_cell_measurement_temperature 200(2)
_cell_measurement_theta_max 24.25
_cell_measurement_theta_min 2.32
_cell_volume 12982.8(11)
_computing_cell_refinement 'Bruker SAINT'
_computing_data_collection 'Bruker APEX2'
_computing_data_reduction 'Bruker SAINT'
_computing_molecular_graphics 'Bruker SHELXTL'
_computing_publication_material 'Bruker SHELXTL'
_computing_structure_refinement 'SHELXL-2014 (Sheldrick, 2014)'
_computing_structure_solution 'SHELXS-97 (Sheldrick 2008)'
_diffrn_ambient_temperature 200(2)
_diffrn_measured_fraction_theta_full 0.794
_diffrn_measured_fraction_theta_max 1.000
_diffrn_measurement_device_type 'Bruker APEX-II Quazar area detector'
_diffrn_measurement_method '\f and \w scans'
_diffrn_radiation_type MoK\a
_diffrn_radiation_wavelength 0.71073
_diffrn_reflns_av_R_equivalents 0.1134
_diffrn_reflns_av_unetI/netI 0.0966
_diffrn_reflns_Laue_measured_fraction_full 0.794
_diffrn_reflns_Laue_measured_fraction_max 1.000
_diffrn_reflns_limit_h_max 37
_diffrn_reflns_limit_h_min -38
_diffrn_reflns_limit_k_max 15
_diffrn_reflns_limit_k_min -15
_diffrn_reflns_limit_l_max 34
_diffrn_reflns_limit_l_min -34
_diffrn_reflns_number 48982
_diffrn_reflns_point_group_measured_fraction_full 0.794
_diffrn_reflns_point_group_measured_fraction_max 1.000
_diffrn_reflns_theta_full 25.242
_diffrn_reflns_theta_max 23.252
_diffrn_reflns_theta_min 1.361
_diffrn_source 'ImuS microsource'
_exptl_absorpt_coefficient_mu 0.394
_exptl_absorpt_correction_T_max 0.9766
_exptl_absorpt_correction_T_min 0.8660
_exptl_absorpt_correction_type multi-scan
_exptl_absorpt_process_details
;
Sheldrick, G. M. (2008). <i>SADABS</i>. University of G\"ottingen, Germany.
;
_exptl_crystal_colour colourless
_exptl_crystal_density_diffrn 1.272
_exptl_crystal_description plate
_exptl_crystal_F_000 5168
_exptl_crystal_size_max 0.080
_exptl_crystal_size_mid 0.080
_exptl_crystal_size_min 0.050
_refine_diff_density_max 0.356
_refine_diff_density_min -0.453
_refine_diff_density_rms 0.083
_refine_ls_extinction_method none
_refine_ls_goodness_of_fit_ref 1.026
_refine_ls_hydrogen_treatment constr
_refine_ls_matrix_type full
_refine_ls_number_parameters 755
_refine_ls_number_reflns 9323
_refine_ls_number_restraints 732
_refine_ls_restrained_S_all 0.992
_refine_ls_R_factor_all 0.0925
_refine_ls_R_factor_gt 0.0514
_refine_ls_shift/su_max 0.007
_refine_ls_shift/su_mean 0.000
_refine_ls_structure_factor_coef Fsqd
_refine_ls_weighting_details 'w=1/[\s^2^(Fo^2^)+(0.0425P)^2^+9.5030P] where P=(Fo^2^+2Fc^2^)/3'
_refine_ls_weighting_scheme calc
_refine_ls_wR_factor_gt 0.1019
_refine_ls_wR_factor_ref 0.1173
_reflns_Friedel_coverage 0.000
_reflns_number_gt 6154
_reflns_number_total 9323
_reflns_threshold_expression 'I > 2\s(I)'
_cod_data_source_file om5b00538_si_002.cif
_cod_data_source_block jam7_sq
_cod_original_sg_symbol_H-M 'C 2/c'
_cod_database_code 4087721
_shelx_space_group_comment
; 
The symmetry employed for this shelxl refinement is uniquely defined 
by the following loop, which should always be used as a source of 
symmetry information in preference to the above space-group names. 
They are only intended as comments. 
;
_shelx_estimated_absorpt_t_min 0.969
_shelx_estimated_absorpt_t_max 0.981
_shelxl_version_number 2014-3

loop_
_space_group_symop_operation_xyz
'x, y, z'
'-x, y, -z+1/2'
'x+1/2, y+1/2, z'
'-x+1/2, y+1/2, -z+1/2'
'-x, -y, -z'
'x, -y, z-1/2'
'-x+1/2, -y+1/2, -z'
'x+1/2, -y+1/2, z-1/2'

loop_
_atom_site_label
_atom_site_type_symbol
_atom_site_fract_x
_atom_site_fract_y
_atom_site_fract_z
_atom_site_U_iso_or_equiv
_atom_site_adp_type
_atom_site_occupancy
_atom_site_site_symmetry_order
_atom_site_calc_flag
_atom_site_refinement_flags_posn
_atom_site_refinement_flags_adp
Rh1 Rh 0.59778(2) 0.14630(3) 0.67853(2) 0.02079(13) Uani 1 1 d . U
P1 P 0.61048(4) 0.27682(10) 0.73014(5) 0.0210(3) Uani 1 1 d . U
P2 P 0.53087(4) 0.20537(9) 0.61903(5) 0.0188(3) Uani 1 1 d . U
P3 P 0.65988(4) 0.05297(10) 0.72793(5) 0.0258(4) Uani 1 1 d . U
O1 O 0.57800(10) 0.3640(2) 0.69970(11) 0.0228(8) Uani 1 1 d . U
O2 O 0.52292(10) 0.3119(2) 0.59706(11) 0.0191(8) Uani 1 1 d . U
O3 O 0.66046(10) 0.3167(2) 0.75604(12) 0.0250(8) Uani 1 1 d . U
O4 O 0.59827(9) 0.2788(2) 0.77458(11) 0.0217(8) Uani 1 1 d . U
O5 O 0.50993(9) 0.1442(2) 0.56908(11) 0.0205(8) Uani 1 1 d . U
O6 O 0.49394(9) 0.1992(2) 0.63602(11) 0.0182(8) Uani 1 1 d . U
O7 O 0.70752(10) 0.0970(2) 0.73902(12) 0.0275(9) Uani 1 1 d . U
O8 O 0.66524(10) 0.0504(2) 0.78242(12) 0.0258(9) Uani 1 1 d . U
O9 O 0.65706(11) -0.0435(2) 0.70727(13) 0.0349(9) Uani 1 1 d . U
C11 C 0.58485(15) 0.4602(4) 0.69133(18) 0.0219(12) Uani 1 1 d . U
C12 C 0.57726(17) 0.5305(4) 0.7180(2) 0.0332(14) Uani 1 1 d . U
C13 C 0.57977(18) 0.6245(4) 0.7057(2) 0.0389(15) Uani 1 1 d . U
H13 H 0.5743 0.6739 0.7231 0.047 Uiso 1 1 calc R U
C14 C 0.58987(16) 0.6512(4) 0.66928(19) 0.0302(13) Uani 1 1 d . U
C15 C 0.59806(15) 0.5771(4) 0.64499(18) 0.0273(13) Uani 1 1 d . U
H15 H 0.6058 0.5927 0.6204 0.033 Uiso 1 1 calc R U
C16 C 0.59540(15) 0.4808(3) 0.65510(18) 0.0214(12) Uani 1 1 d . U
C17 C 0.56673(19) 0.5054(4) 0.7583(2) 0.0461(16) Uani 1 1 d . U
H17A H 0.5576 0.5635 0.7688 0.069 Uiso 1 1 calc R U
H17B H 0.5934 0.4781 0.7862 0.069 Uiso 1 1 calc R U
H17C H 0.5424 0.4582 0.7460 0.069 Uiso 1 1 calc R U
C18 C 0.5921(2) 0.7547(4) 0.6576(2) 0.0522(18) Uani 1 1 d . U
H18A H 0.5917 0.7596 0.6261 0.078 Uiso 1 1 calc R U
H18B H 0.6196 0.7833 0.6835 0.078 Uiso 1 1 calc R U
H18C H 0.5662 0.7889 0.6556 0.078 Uiso 1 1 calc R U
C19 C 0.60640(15) 0.4044(4) 0.62773(18) 0.0240(12) Uani 1 1 d . U
H19A H 0.6354 0.4204 0.6298 0.029 Uiso 1 1 calc R U
H19B H 0.6099 0.3419 0.6444 0.029 Uiso 1 1 calc R U
C21 C 0.53135(16) 0.3486(3) 0.55986(18) 0.0219(11) Uani 1 1 d . U
C22 C 0.49752(16) 0.3452(3) 0.51125(18) 0.0224(12) Uani 1 1 d . U
C23 C 0.50707(17) 0.3851(3) 0.47645(19) 0.0292(13) Uani 1 1 d . U
H23 H 0.4849 0.3823 0.4428 0.035 Uiso 1 1 calc R U
C24 C 0.54702(18) 0.4282(4) 0.4884(2) 0.0302(13) Uani 1 1 d . U
C25 C 0.57898(16) 0.4337(3) 0.53790(19) 0.0253(12) Uani 1 1 d . U
H25 H 0.6065 0.4655 0.5470 0.030 Uiso 1 1 calc R U
C26 C 0.57176(16) 0.3937(3) 0.57445(18) 0.0228(12) Uani 1 1 d . U
C27 C 0.45241(15) 0.3044(4) 0.49575(19) 0.0317(14) Uani 1 1 d . U
H27A H 0.4309 0.3311 0.4638 0.048 Uiso 1 1 calc R U
H27B H 0.4432 0.3207 0.5201 0.048 Uiso 1 1 calc R U
H27C H 0.4534 0.2343 0.4931 0.048 Uiso 1 1 calc R U
C28 C 0.5560(2) 0.4699(4) 0.4491(2) 0.0479(17) Uani 1 1 d . U
H28A H 0.5848 0.5035 0.4647 0.072 Uiso 1 1 calc R U
H28B H 0.5322 0.5152 0.4289 0.072 Uiso 1 1 calc R U
H28C H 0.5569 0.4179 0.4284 0.072 Uiso 1 1 calc R U
C31 C 0.68143(15) 0.3745(4) 0.79838(19) 0.0261(12) Uani 1 1 d . U
C32 C 0.70175(16) 0.4588(4) 0.7952(2) 0.0339(14) Uani 1 1 d . U
C33 C 0.7252(2) 0.5121(4) 0.8380(2) 0.0557(19) Uani 1 1 d . U
H33 H 0.7379 0.5715 0.8360 0.067 Uiso 1 1 calc R U
C34 C 0.7310(2) 0.4838(4) 0.8826(2) 0.060(2) Uani 1 1 d . U
C35 C 0.71042(18) 0.3982(4) 0.8842(2) 0.0432(16) Uani 1 1 d . U
H35 H 0.7130 0.3782 0.9146 0.052 Uiso 1 1 calc R U
C36 C 0.68635(16) 0.3413(4) 0.84288(18) 0.0264(12) Uani 1 1 d . U
C37 C 0.69987(17) 0.4916(4) 0.7486(2) 0.0459(17) Uani 1 1 d . U
H37A H 0.7301 0.5079 0.7549 0.069 Uiso 1 1 calc R U
H37B H 0.6806 0.5484 0.7362 0.069 Uiso 1 1 calc R U
H37C H 0.6877 0.4401 0.7241 0.069 Uiso 1 1 calc R U
C38 C 0.7571(3) 0.5444(5) 0.9286(2) 0.109(3) Uani 1 1 d . U
H38A H 0.7488 0.5256 0.9534 0.163 Uiso 1 1 calc R U
H38B H 0.7501 0.6124 0.9204 0.163 Uiso 1 1 calc R U
H38C H 0.7892 0.5341 0.9415 0.163 Uiso 1 1 calc R U
C41 C 0.62393(15) 0.2209(3) 0.81594(17) 0.0190(11) Uani 1 1 d . U
C42 C 0.60378(15) 0.1411(4) 0.82375(18) 0.0217(11) Uani 1 1 d . U
C43 C 0.63004(16) 0.0865(4) 0.86482(18) 0.0264(13) Uani 1 1 d . U
H43 H 0.6170 0.0317 0.8711 0.032 Uiso 1 1 calc R U
C44 C 0.67408(17) 0.1071(4) 0.89725(19) 0.0283(13) Uani 1 1 d . U
C45 C 0.69190(16) 0.1888(4) 0.88845(18) 0.0280(13) Uani 1 1 d . U
H45 H 0.7221 0.2049 0.9108 0.034 Uiso 1 1 calc R U
C46 C 0.66762(15) 0.2489(4) 0.84817(17) 0.0212(12) Uani 1 1 d . U
C47 C 0.55530(15) 0.1181(4) 0.78976(19) 0.0356(15) Uani 1 1 d . U
H47A H 0.5507 0.0486 0.7894 0.053 Uiso 1 1 calc R U
H47B H 0.5470 0.1400 0.7565 0.053 Uiso 1 1 calc R U
H47C H 0.5367 0.1509 0.8012 0.053 Uiso 1 1 calc R U
C48 C 0.70194(17) 0.0436(4) 0.94058(19) 0.0414(16) Uani 1 1 d . U
H48A H 0.7236 0.0829 0.9679 0.062 Uiso 1 1 calc R U
H48B H 0.7179 -0.0036 0.9315 0.062 Uiso 1 1 calc R U
H48C H 0.6825 0.0101 0.9506 0.062 Uiso 1 1 calc R U
C51 C 0.48669(15) 0.0573(3) 0.56392(17) 0.0208(12) Uani 1 1 d . U
C52 C 0.50575(16) -0.0273(4) 0.55924(18) 0.0274(13) Uani 1 1 d . U
C53 C 0.47942(18) -0.1091(4) 0.54715(19) 0.0372(14) Uani 1 1 d . U
H53 H 0.4911 -0.1678 0.5427 0.045 Uiso 1 1 calc R U
C54 C 0.43681(19) -0.1082(4) 0.5413(2) 0.0397(15) Uani 1 1 d . U
C55 C 0.41968(18) -0.0224(4) 0.5475(2) 0.0370(15) Uani 1 1 d . U
H55 H 0.3904 -0.0213 0.5435 0.044 Uiso 1 1 calc R U
C56 C 0.44458(15) 0.0627(3) 0.55946(17) 0.0225(12) Uani 1 1 d . U
C57 C 0.55185(16) -0.0311(4) 0.56496(19) 0.0347(14) Uani 1 1 d . U
H57A H 0.5553 -0.0906 0.5504 0.052 Uiso 1 1 calc R U
H57B H 0.5740 -0.0294 0.5999 0.052 Uiso 1 1 calc R U
H57C H 0.5563 0.0242 0.5483 0.052 Uiso 1 1 calc R U
C58 C 0.4076(2) -0.1982(4) 0.5253(3) 0.071(2) Uani 1 1 d . U
H58A H 0.3812 -0.1877 0.5292 0.106 Uiso 1 1 calc R U
H58B H 0.4248 -0.2527 0.5456 0.106 Uiso 1 1 calc R U
H58C H 0.3982 -0.2118 0.4908 0.106 Uiso 1 1 calc R U
C61 C 0.44862(15) 0.2187(4) 0.60195(17) 0.0204(11) Uani 1 1 d . U
C62 C 0.43047(16) 0.3017(4) 0.61021(18) 0.0245(12) Uani 1 1 d . U
C63 C 0.38556(16) 0.3190(4) 0.57713(19) 0.0290(13) Uani 1 1 d . U
H63 H 0.3720 0.3750 0.5815 0.035 Uiso 1 1 calc R U
C64 C 0.35986(16) 0.2585(4) 0.53833(19) 0.0312(13) Uani 1 1 d . U
C65 C 0.37983(15) 0.1758(4) 0.53297(19) 0.0290(13) Uani 1 1 d . U
H65 H 0.3625 0.1331 0.5067 0.035 Uiso 1 1 calc R U
C66 C 0.42437(15) 0.1538(4) 0.56484(18) 0.0220(12) Uani 1 1 d . U
C67 C 0.45766(16) 0.3678(4) 0.65298(18) 0.0326(14) Uani 1 1 d . U
H67A H 0.4414 0.4281 0.6486 0.049 Uiso 1 1 calc R U
H67B H 0.4864 0.3812 0.6546 0.049 Uiso 1 1 calc R U
H67C H 0.4628 0.3369 0.6835 0.049 Uiso 1 1 calc R U
C68 C 0.31160(16) 0.2808(4) 0.5025(2) 0.0452(17) Uani 1 1 d . U
H68A H 0.3012 0.2384 0.4739 0.068 Uiso 1 1 calc R U
H68B H 0.3090 0.3479 0.4919 0.068 Uiso 1 1 calc R U
H68C H 0.2933 0.2705 0.5185 0.068 Uiso 1 1 calc R U
C71 C 0.73633(15) 0.1552(4) 0.77826(19) 0.0260(12) Uani 1 1 d . U
C72 C 0.75049(17) 0.2403(4) 0.7657(2) 0.0324(13) Uani 1 1 d . U
C73 C 0.78161(17) 0.2960(4) 0.8037(2) 0.0371(14) Uani 1 1 d . U
H73 H 0.7916 0.3538 0.7960 0.045 Uiso 1 1 calc R U
C74 C 0.79885(17) 0.2710(4) 0.8528(2) 0.0374(14) Uani 1 1 d . U
C75 C 0.78524(16) 0.1860(4) 0.8633(2) 0.0329(14) Uani 1 1 d . U
H75 H 0.7975 0.1674 0.8967 0.039 Uiso 1 1 calc R U
C76 C 0.75387(15) 0.1251(4) 0.82670(19) 0.0261(12) Uani 1 1 d . U
C77 C 0.73299(18) 0.2664(4) 0.71266(19) 0.0436(16) Uani 1 1 d . U
H77A H 0.7472 0.3260 0.7105 0.065 Uiso 1 1 calc R U
H77B H 0.7006 0.2756 0.6968 0.065 Uiso 1 1 calc R U
H77C H 0.7398 0.2146 0.6961 0.065 Uiso 1 1 calc R U
C78 C 0.83067(19) 0.3374(5) 0.8923(2) 0.0590(19) Uani 1 1 d . U
H78A H 0.8521 0.2996 0.9205 0.088 Uiso 1 1 calc R U
H78B H 0.8139 0.3800 0.9025 0.088 Uiso 1 1 calc R U
H78C H 0.8468 0.3759 0.8796 0.088 Uiso 1 1 calc R U
C81 C 0.70031(16) -0.0058(4) 0.81776(18) 0.0257(12) Uani 1 1 d . U
C82 C 0.68937(17) -0.0949(4) 0.8292(2) 0.0311(13) Uani 1 1 d . U
C83 C 0.72362(17) -0.1461(4) 0.8668(2) 0.0404(15) Uani 1 1 d . U
H83 H 0.7170 -0.2068 0.8757 0.048 Uiso 1 1 calc R U
C84 C 0.76748(18) -0.1122(4) 0.8922(2) 0.0394(15) Uani 1 1 d . U
C85 C 0.77635(17) -0.0242(4) 0.8777(2) 0.0356(14) Uani 1 1 d . U
H85 H 0.8062 -0.0008 0.8939 0.043 Uiso 1 1 calc R U
C86 C 0.74342(16) 0.0314(4) 0.84054(18) 0.0257(12) Uani 1 1 d . U
C87 C 0.64275(17) -0.1341(4) 0.8027(2) 0.0467(17) Uani 1 1 d . U
H87A H 0.6417 -0.1963 0.8168 0.070 Uiso 1 1 calc R U
H87B H 0.6337 -0.1424 0.7678 0.070 Uiso 1 1 calc R U
H87C H 0.6223 -0.0892 0.8059 0.070 Uiso 1 1 calc R U
C88 C 0.80371(19) -0.1713(4) 0.9325(2) 0.064(2) Uani 1 1 d . U
H88A H 0.8266 -0.1285 0.9565 0.095 Uiso 1 1 calc R U
H88B H 0.8173 -0.2138 0.9183 0.095 Uiso 1 1 calc R U
H88C H 0.7908 -0.2099 0.9487 0.095 Uiso 1 1 calc R U
C98 C 0.56578(17) 0.0383(4) 0.6865(2) 0.0299(14) Uani 1 1 d . U
O98 O 0.54763(13) -0.0251(3) 0.69110(15) 0.0515(12) Uani 1 1 d . U
C99 C 0.62326(16) 0.1517(4) 0.6356(2) 0.0307(13) Uani 1 1 d . U
O99 O 0.63831(13) 0.1526(3) 0.61050(15) 0.0535(12) Uani 1 1 d . U

loop_
_atom_site_aniso_label
_atom_site_aniso_U_11
_atom_site_aniso_U_22
_atom_site_aniso_U_33
_atom_site_aniso_U_23
_atom_site_aniso_U_13
_atom_site_aniso_U_12
Rh1 0.0188(2) 0.0200(2) 0.0193(2) 0.0010(2) 0.00591(19) 0.00238(19)
P1 0.0183(7) 0.0228(8) 0.0184(8) 0.0014(7) 0.0061(6) 0.0002(6)
P2 0.0188(7) 0.0177(8) 0.0169(8) 0.0003(6) 0.0063(6) -0.0002(6)
P3 0.0224(8) 0.0251(8) 0.0268(9) 0.0011(7) 0.0097(7) 0.0049(6)
O1 0.0231(18) 0.0198(18) 0.0195(19) 0.0018(16) 0.0057(15) 0.0019(15)
O2 0.0227(18) 0.0188(18) 0.0144(18) 0.0021(15) 0.0079(15) -0.0008(14)
O3 0.0200(18) 0.033(2) 0.0191(19) -0.0016(16) 0.0071(15) -0.0088(15)
O4 0.0199(18) 0.027(2) 0.0169(18) 0.0024(16) 0.0075(15) 0.0017(15)
O5 0.0229(18) 0.0223(18) 0.0153(18) -0.0012(16) 0.0086(15) -0.0018(15)
O6 0.0153(16) 0.0219(19) 0.0137(18) 0.0003(15) 0.0043(14) 0.0004(14)
O7 0.0176(18) 0.040(2) 0.024(2) 0.0013(17) 0.0095(16) 0.0047(16)
O8 0.0217(18) 0.027(2) 0.024(2) 0.0052(16) 0.0074(16) 0.0062(15)
O9 0.036(2) 0.024(2) 0.039(2) -0.0052(18) 0.0139(19) 0.0074(17)
C11 0.020(3) 0.018(3) 0.020(3) 0.002(2) 0.004(2) 0.004(2)
C12 0.045(3) 0.022(3) 0.031(3) -0.004(2) 0.018(3) -0.002(3)
C13 0.058(4) 0.023(3) 0.037(3) -0.002(3) 0.025(3) 0.004(3)
C14 0.036(3) 0.021(3) 0.024(3) -0.002(2) 0.006(3) -0.004(2)
C15 0.031(3) 0.025(3) 0.017(3) 0.003(2) 0.005(3) -0.002(2)
C16 0.022(3) 0.018(3) 0.017(3) 0.001(2) 0.003(2) 0.002(2)
C17 0.069(4) 0.036(4) 0.049(4) 0.001(3) 0.041(4) 0.008(3)
C18 0.081(5) 0.025(3) 0.050(4) 0.003(3) 0.032(4) -0.007(3)
C19 0.022(3) 0.025(3) 0.026(3) 0.003(2) 0.013(2) -0.002(2)
C21 0.029(3) 0.017(3) 0.019(3) 0.003(2) 0.011(2) 0.007(2)
C22 0.031(3) 0.012(3) 0.021(3) -0.001(2) 0.010(2) 0.003(2)
C23 0.039(3) 0.022(3) 0.021(3) 0.002(2) 0.011(3) 0.007(2)
C24 0.043(3) 0.023(3) 0.026(3) 0.005(2) 0.018(2) 0.009(2)
C25 0.029(3) 0.018(3) 0.031(3) 0.004(2) 0.017(2) 0.006(2)
C26 0.028(3) 0.018(3) 0.022(3) 0.001(2) 0.012(2) 0.005(2)
C27 0.033(3) 0.022(3) 0.028(3) -0.001(3) 0.005(3) 0.000(2)
C28 0.072(4) 0.042(4) 0.040(4) 0.012(3) 0.034(3) 0.009(3)
C31 0.019(3) 0.030(3) 0.020(3) -0.002(2) 0.003(2) -0.004(2)
C32 0.025(3) 0.035(3) 0.026(3) 0.006(2) 0.000(2) -0.012(2)
C33 0.070(4) 0.035(4) 0.037(3) 0.006(3) 0.006(3) -0.032(3)
C34 0.080(5) 0.039(4) 0.032(3) 0.000(3) 0.004(3) -0.029(3)
C35 0.057(4) 0.039(3) 0.021(3) -0.001(3) 0.009(3) -0.014(3)
C36 0.025(3) 0.028(3) 0.018(3) 0.001(2) 0.005(2) -0.003(2)
C37 0.036(3) 0.053(4) 0.036(3) 0.013(3) 0.007(3) -0.019(3)
C38 0.167(8) 0.075(6) 0.043(4) -0.017(4) 0.018(5) -0.074(6)
C41 0.019(2) 0.024(3) 0.014(3) 0.001(2) 0.007(2) 0.004(2)
C42 0.023(2) 0.023(3) 0.022(3) -0.002(2) 0.013(2) 0.002(2)
C43 0.029(3) 0.023(3) 0.030(3) 0.003(2) 0.016(2) 0.001(2)
C44 0.029(3) 0.032(3) 0.024(3) 0.004(2) 0.013(2) 0.003(2)
C45 0.023(3) 0.035(3) 0.020(3) 0.003(2) 0.006(2) 0.004(2)
C46 0.023(2) 0.028(3) 0.013(3) -0.001(2) 0.009(2) 0.000(2)
C47 0.025(3) 0.045(4) 0.032(3) 0.000(3) 0.010(3) -0.008(2)
C48 0.037(3) 0.046(4) 0.033(3) 0.013(3) 0.011(3) 0.009(3)
C51 0.023(2) 0.017(3) 0.017(3) -0.002(2) 0.006(2) -0.003(2)
C52 0.030(3) 0.023(3) 0.021(3) -0.003(2) 0.007(2) 0.003(2)
C53 0.048(3) 0.023(3) 0.034(4) -0.003(3) 0.014(3) 0.000(2)
C54 0.049(3) 0.024(3) 0.041(4) -0.008(3) 0.019(3) -0.009(2)
C55 0.032(3) 0.034(3) 0.039(4) -0.007(3) 0.012(3) -0.005(2)
C56 0.022(3) 0.021(3) 0.015(3) 0.002(2) 0.002(2) 0.001(2)
C57 0.039(3) 0.029(3) 0.035(4) -0.003(3) 0.016(3) 0.009(3)
C58 0.061(4) 0.038(4) 0.103(6) -0.017(4) 0.032(4) -0.019(3)
C61 0.015(2) 0.025(3) 0.018(3) 0.009(2) 0.006(2) 0.003(2)
C62 0.026(3) 0.026(3) 0.026(3) 0.005(2) 0.016(2) 0.002(2)
C63 0.027(3) 0.035(3) 0.031(3) 0.012(2) 0.019(2) 0.011(2)
C64 0.022(3) 0.044(3) 0.025(3) 0.010(3) 0.009(2) 0.007(2)
C65 0.019(3) 0.039(3) 0.020(3) 0.002(2) 0.002(2) -0.001(2)
C66 0.017(2) 0.024(3) 0.024(3) 0.004(2) 0.008(2) 0.000(2)
C67 0.036(3) 0.032(3) 0.030(3) -0.003(3) 0.016(3) 0.004(3)
C68 0.026(3) 0.061(4) 0.040(4) 0.012(3) 0.009(3) 0.012(3)
C71 0.017(3) 0.036(3) 0.027(3) 0.000(2) 0.012(2) 0.007(2)
C72 0.028(3) 0.038(3) 0.034(3) 0.004(2) 0.017(3) 0.002(2)
C73 0.034(3) 0.039(4) 0.042(3) 0.000(3) 0.021(3) -0.009(3)
C74 0.028(3) 0.046(4) 0.036(3) -0.003(3) 0.014(3) -0.007(3)
C75 0.021(3) 0.045(3) 0.029(3) 0.004(3) 0.010(2) 0.005(2)
C76 0.019(3) 0.035(3) 0.025(3) 0.002(2) 0.011(2) 0.004(2)
C77 0.048(4) 0.047(4) 0.038(3) 0.009(3) 0.023(3) -0.001(3)
C78 0.049(4) 0.072(5) 0.048(4) -0.011(4) 0.017(3) -0.024(3)
C81 0.022(3) 0.027(3) 0.023(3) 0.007(2) 0.007(2) 0.009(2)
C82 0.032(3) 0.029(3) 0.033(3) 0.008(3) 0.017(3) 0.006(2)
C83 0.041(3) 0.036(3) 0.042(3) 0.014(3) 0.018(3) 0.009(3)
C84 0.038(3) 0.042(3) 0.033(3) 0.009(3) 0.014(3) 0.013(3)
C85 0.025(3) 0.048(3) 0.028(3) 0.004(3) 0.008(2) 0.007(2)
C86 0.023(3) 0.036(3) 0.019(3) -0.002(2) 0.011(2) 0.002(2)
C87 0.041(3) 0.043(4) 0.046(4) 0.012(3) 0.013(3) -0.004(3)
C88 0.053(4) 0.062(5) 0.059(4) 0.030(4) 0.014(3) 0.021(3)
C98 0.025(3) 0.025(3) 0.032(3) 0.002(3) 0.008(3) 0.000(2)
O98 0.049(3) 0.036(3) 0.063(3) 0.009(2) 0.022(2) -0.016(2)
C99 0.023(3) 0.038(3) 0.025(3) 0.003(3) 0.008(2) 0.005(3)
O99 0.056(3) 0.069(3) 0.051(3) -0.002(2) 0.038(2) -0.002(2)

loop_
_atom_type_symbol
_atom_type_description
_atom_type_scat_dispersion_real
_atom_type_scat_dispersion_imag
_atom_type_scat_source
C C 0.0033 0.0016 'International Tables Vol C Tables 4.2.6.8 and 6.1.1.4'
H H 0.0000 0.0000 'International Tables Vol C Tables 4.2.6.8 and 6.1.1.4'
O O 0.0106 0.0060 'International Tables Vol C Tables 4.2.6.8 and 6.1.1.4'
P P 0.1023 0.0942 'International Tables Vol C Tables 4.2.6.8 and 6.1.1.4'
Rh Rh -1.1178 0.9187 'International Tables Vol C Tables 4.2.6.8 and 6.1.1.4'

loop_
_geom_angle_atom_site_label_1
_geom_angle_atom_site_label_2
_geom_angle_atom_site_label_3
_geom_angle
C99 Rh1 C98 126.4(2)
C99 Rh1 P2 92.06(15)
C98 Rh1 P2 88.69(15)
C99 Rh1 P3 84.53(15)
C98 Rh1 P3 82.76(15)
P2 Rh1 P3 166.31(5)
C99 Rh1 P1 117.13(17)
C98 Rh1 P1 116.28(17)
P2 Rh1 P1 93.26(5)
P3 Rh1 P1 100.11(5)
O3 P1 O1 107.45(18)
O3 P1 O4 102.66(17)
O1 P1 O4 95.71(17)
O3 P1 Rh1 114.59(13)
O1 P1 Rh1 109.80(13)
O4 P1 Rh1 124.24(13)
O6 P2 O2 101.25(16)
O6 P2 O5 103.98(16)
O2 P2 O5 100.00(17)
O6 P2 Rh1 110.78(12)
O2 P2 Rh1 125.10(12)
O5 P2 Rh1 113.23(12)
O9 P3 O7 106.53(19)
O9 P3 O8 112.9(2)
O7 P3 O8 101.35(18)
O9 P3 Rh1 112.08(15)
O7 P3 Rh1 115.66(14)
O8 P3 Rh1 107.99(13)
C11 O1 P1 134.3(3)
C21 O2 P2 128.6(3)
C31 O3 P1 127.3(3)
C41 O4 P1 117.7(3)
C51 O5 P2 121.7(3)
C61 O6 P2 119.8(3)
C71 O7 P3 128.1(3)
C81 O8 P3 116.9(3)
C16 C11 C12 123.2(5)
C16 C11 O1 119.1(4)
C12 C11 O1 117.6(5)
C13 C12 C11 116.5(5)
C13 C12 C17 121.7(5)
C11 C12 C17 121.8(5)
C12 C13 C14 123.8(5)
C12 C13 H13 118.1
C14 C13 H13 118.1
C15 C14 C13 116.4(5)
C15 C14 C18 122.4(5)
C13 C14 C18 121.2(5)
C14 C15 C16 122.7(5)
C14 C15 H15 118.6
C16 C15 H15 118.6
C11 C16 C15 117.4(5)
C11 C16 C19 123.5(5)
C15 C16 C19 119.1(5)
C12 C17 H17A 109.5
C12 C17 H17B 109.5
H17A C17 H17B 109.5
C12 C17 H17C 109.5
H17A C17 H17C 109.5
H17B C17 H17C 109.5
C14 C18 H18A 109.5
C14 C18 H18B 109.5
H18A C18 H18B 109.5
C14 C18 H18C 109.5
H18A C18 H18C 109.5
H18B C18 H18C 109.5
C26 C19 C16 114.2(4)
C26 C19 H19A 108.7
C16 C19 H19A 108.7
C26 C19 H19B 108.7
C16 C19 H19B 108.7
H19A C19 H19B 107.6
C26 C21 C22 123.0(5)
C26 C21 O2 117.7(4)
C22 C21 O2 119.1(4)
C21 C22 C23 116.7(5)
C21 C22 C27 123.4(5)
C23 C22 C27 119.9(5)
C24 C23 C22 123.0(5)
C24 C23 H23 118.5
C22 C23 H23 118.5
C23 C24 C25 118.0(5)
C23 C24 C28 121.1(5)
C25 C24 C28 121.0(5)
C24 C25 C26 121.8(5)
C24 C25 H25 119.1
C26 C25 H25 119.1
C21 C26 C25 117.4(5)
C21 C26 C19 122.2(5)
C25 C26 C19 120.3(4)
C22 C27 H27A 109.5
C22 C27 H27B 109.5
H27A C27 H27B 109.5
C22 C27 H27C 109.5
H27A C27 H27C 109.5
H27B C27 H27C 109.5
C24 C28 H28A 109.5
C24 C28 H28B 109.5
H28A C28 H28B 109.5
C24 C28 H28C 109.5
H28A C28 H28C 109.5
H28B C28 H28C 109.5
C32 C31 C36 121.9(5)
C32 C31 O3 117.3(5)
C36 C31 O3 120.3(4)
C33 C32 C31 117.2(5)
C33 C32 C37 120.1(5)
C31 C32 C37 122.7(5)
C34 C33 C32 123.7(5)
C34 C33 H33 118.2
C32 C33 H33 118.2
C33 C34 C35 117.2(6)
C33 C34 C38 121.9(6)
C35 C34 C38 120.9(6)
C36 C35 C34 122.2(6)
C36 C35 H35 118.9
C34 C35 H35 118.9
C35 C36 C31 117.7(5)
C35 C36 C46 119.0(5)
C31 C36 C46 123.3(5)
C32 C37 H37A 109.5
C32 C37 H37B 109.5
H37A C37 H37B 109.5
C32 C37 H37C 109.5
H37A C37 H37C 109.5
H37B C37 H37C 109.5
C34 C38 H38A 109.5
C34 C38 H38B 109.5
H38A C38 H38B 109.5
C34 C38 H38C 109.5
H38A C38 H38C 109.5
H38B C38 H38C 109.5
C42 C41 C46 123.3(5)
C42 C41 O4 118.4(4)
C46 C41 O4 118.2(4)
C43 C42 C41 116.6(4)
C43 C42 C47 122.3(5)
C41 C42 C47 121.1(4)
C44 C43 C42 123.6(5)
C44 C43 H43 118.2
C42 C43 H43 118.2
C43 C44 C45 117.3(5)
C43 C44 C48 121.8(5)
C45 C44 C48 120.9(5)
C44 C45 C46 123.0(5)
C44 C45 H45 118.5
C46 C45 H45 118.5
C41 C46 C45 116.2(5)
C41 C46 C36 122.3(4)
C45 C46 C36 121.3(4)
C42 C47 H47A 109.5
C42 C47 H47B 109.5
H47A C47 H47B 109.5
C42 C47 H47C 109.5
H47A C47 H47C 109.5
H47B C47 H47C 109.5
C44 C48 H48A 109.5
C44 C48 H48B 109.5
H48A C48 H48B 109.5
C44 C48 H48C 109.5
H48A C48 H48C 109.5
H48B C48 H48C 109.5
C56 C51 C52 123.8(5)
C56 C51 O5 117.9(4)
C52 C51 O5 118.1(4)
C53 C52 C51 116.7(5)
C53 C52 C57 120.7(5)
C51 C52 C57 122.6(5)
C54 C53 C52 122.3(5)
C54 C53 H53 118.8
C52 C53 H53 118.8
C53 C54 C55 118.8(5)
C53 C54 C58 121.2(5)
C55 C54 C58 120.0(5)
C54 C55 C56 121.5(5)
C54 C55 H55 119.2
C56 C55 H55 119.2
C51 C56 C55 116.8(5)
C51 C56 C66 123.6(4)
C55 C56 C66 119.5(5)
C52 C57 H57A 109.5
C52 C57 H57B 109.5
H57A C57 H57B 109.5
C52 C57 H57C 109.5
H57A C57 H57C 109.5
H57B C57 H57C 109.5
C54 C58 H58A 109.5
C54 C58 H58B 109.5
H58A C58 H58B 109.5
C54 C58 H58C 109.5
H58A C58 H58C 109.5
H58B C58 H58C 109.5
C66 C61 C62 123.8(4)
C66 C61 O6 119.7(4)
C62 C61 O6 116.4(4)
C61 C62 C63 115.9(5)
C61 C62 C67 121.9(4)
C63 C62 C67 122.1(5)
C64 C63 C62 123.1(5)
C64 C63 H63 118.5
C62 C63 H63 118.5
C63 C64 C65 117.9(5)
C63 C64 C68 121.6(5)
C65 C64 C68 120.4(5)
C64 C65 C66 122.0(5)
C64 C65 H65 119.0
C66 C65 H65 119.0
C61 C66 C65 117.2(5)
C61 C66 C56 121.8(4)
C65 C66 C56 121.0(5)
C62 C67 H67A 109.5
C62 C67 H67B 109.5
H67A C67 H67B 109.5
C62 C67 H67C 109.5
H67A C67 H67C 109.5
H67B C67 H67C 109.5
C64 C68 H68A 109.5
C64 C68 H68B 109.5
H68A C68 H68B 109.5
C64 C68 H68C 109.5
H68A C68 H68C 109.5
H68B C68 H68C 109.5
C76 C71 O7 121.6(5)
C76 C71 C72 122.1(5)
O7 C71 C72 115.9(5)
C73 C72 C71 117.4(5)
C73 C72 C77 122.4(5)
C71 C72 C77 120.2(5)
C72 C73 C74 122.7(5)
C72 C73 H73 118.7
C74 C73 H73 118.7
C75 C74 C73 118.0(5)
C75 C74 C78 122.1(5)
C73 C74 C78 119.9(5)
C74 C75 C76 122.8(5)
C74 C75 H75 118.6
C76 C75 H75 118.6
C71 C76 C75 117.0(5)
C71 C76 C86 123.2(5)
C75 C76 C86 119.7(5)
C72 C77 H77A 109.5
C72 C77 H77B 109.5
H77A C77 H77B 109.5
C72 C77 H77C 109.5
H77A C77 H77C 109.5
H77B C77 H77C 109.5
C74 C78 H78A 109.5
C74 C78 H78B 109.5
H78A C78 H78B 109.5
C74 C78 H78C 109.5
H78A C78 H78C 109.5
H78B C78 H78C 109.5
C86 C81 C82 123.5(5)
C86 C81 O8 118.9(4)
C82 C81 O8 117.6(4)
C83 C82 C81 117.0(5)
C83 C82 C87 121.1(5)
C81 C82 C87 121.9(5)
C82 C83 C84 122.7(5)
C82 C83 H83 118.7
C84 C83 H83 118.7
C85 C84 C83 117.3(5)
C85 C84 C88 122.0(5)
C83 C84 C88 120.6(5)
C84 C85 C86 122.9(5)
C84 C85 H85 118.5
C86 C85 H85 118.5
C81 C86 C85 116.5(5)
C81 C86 C76 122.0(5)
C85 C86 C76 121.5(5)
C82 C87 H87A 109.5
C82 C87 H87B 109.5
H87A C87 H87B 109.5
C82 C87 H87C 109.5
H87A C87 H87C 109.5
H87B C87 H87C 109.5
C84 C88 H88A 109.5
C84 C88 H88B 109.5
H88A C88 H88B 109.5
C84 C88 H88C 109.5
H88A C88 H88C 109.5
H88B C88 H88C 109.5
O98 C98 Rh1 179.1(5)
O99 C99 Rh1 178.3(5)

loop_
_geom_bond_atom_site_label_1
_geom_bond_atom_site_label_2
_geom_bond_distance
Rh1 C99 1.921(6)
Rh1 C98 1.946(6)
Rh1 P2 2.2874(13)
Rh1 P3 2.3225(14)
Rh1 P1 2.3235(14)
P1 O3 1.595(3)
P1 O1 1.607(3)
P1 O4 1.631(3)
P2 O6 1.593(3)
P2 O2 1.600(3)
P2 O5 1.606(3)
P3 O9 1.472(3)
P3 O7 1.615(3)
P3 O8 1.618(3)
O1 C11 1.406(5)
O2 C21 1.419(5)
O3 C31 1.408(6)
O4 C41 1.408(5)
O5 C51 1.413(5)
O6 C61 1.416(5)
O7 C71 1.397(6)
O8 C81 1.407(5)
C11 C16 1.373(7)
C11 C12 1.389(7)
C12 C13 1.377(7)
C12 C17 1.506(7)
C13 C14 1.389(7)
C13 H13 0.9500
C14 C15 1.387(7)
C14 C18 1.497(7)
C15 C16 1.389(6)
C15 H15 0.9500
C16 C19 1.521(7)
C17 H17A 0.9800
C17 H17B 0.9800
C17 H17C 0.9800
C18 H18A 0.9800
C18 H18B 0.9800
C18 H18C 0.9800
C19 C26 1.507(6)
C19 H19A 0.9900
C19 H19B 0.9900
C21 C26 1.380(6)
C21 C22 1.391(6)
C22 C23 1.393(7)
C22 C27 1.488(6)
C23 C24 1.368(7)
C23 H23 0.9500
C24 C25 1.393(7)
C24 C28 1.518(7)
C25 C26 1.394(7)
C25 H25 0.9500
C27 H27A 0.9800
C27 H27B 0.9800
C27 H27C 0.9800
C28 H28A 0.9800
C28 H28B 0.9800
C28 H28C 0.9800
C31 C32 1.392(7)
C31 C36 1.393(7)
C32 C33 1.390(7)
C32 C37 1.495(7)
C33 C34 1.365(8)
C33 H33 0.9500
C34 C35 1.398(7)
C34 C38 1.523(8)
C35 C36 1.391(7)
C35 H35 0.9500
C36 C46 1.481(7)
C37 H37A 0.9800
C37 H37B 0.9800
C37 H37C 0.9800
C38 H38A 0.9800
C38 H38B 0.9800
C38 H38C 0.9800
C41 C42 1.390(6)
C41 C46 1.392(6)
C42 C43 1.381(6)
C42 C47 1.506(6)
C43 C44 1.377(6)
C43 H43 0.9500
C44 C45 1.379(7)
C44 C48 1.504(7)
C45 C46 1.398(6)
C45 H45 0.9500
C47 H47A 0.9800
C47 H47B 0.9800
C47 H47C 0.9800
C48 H48A 0.9800
C48 H48B 0.9800
C48 H48C 0.9800
C51 C56 1.381(6)
C51 C52 1.388(6)
C52 C53 1.385(7)
C52 C57 1.501(7)
C53 C54 1.380(7)
C53 H53 0.9500
C54 C55 1.385(7)
C54 C58 1.526(7)
C55 C56 1.400(7)
C55 H55 0.9500
C56 C66 1.493(6)
C57 H57A 0.9800
C57 H57B 0.9800
C57 H57C 0.9800
C58 H58A 0.9800
C58 H58B 0.9800
C58 H58C 0.9800
C61 C66 1.382(6)
C61 C62 1.394(6)
C62 C63 1.394(6)
C62 C67 1.511(7)
C63 C64 1.382(7)
C63 H63 0.9500
C64 C65 1.390(7)
C64 C68 1.509(6)
C65 C66 1.390(6)
C65 H65 0.9500
C67 H67A 0.9800
C67 H67B 0.9800
C67 H67C 0.9800
C68 H68A 0.9800
C68 H68B 0.9800
C68 H68C 0.9800
C71 C76 1.391(7)
C71 C72 1.406(7)
C72 C73 1.384(7)
C72 C77 1.504(7)
C73 C74 1.389(7)
C73 H73 0.9500
C74 C75 1.368(7)
C74 C78 1.501(7)
C75 C76 1.408(7)
C75 H75 0.9500
C76 C86 1.470(7)
C77 H77A 0.9800
C77 H77B 0.9800
C77 H77C 0.9800
C78 H78A 0.9800
C78 H78B 0.9800
C78 H78C 0.9800
C81 C86 1.390(6)
C81 C82 1.392(7)
C82 C83 1.386(7)
C82 C87 1.498(7)
C83 C84 1.396(7)
C83 H83 0.9500
C84 C85 1.390(7)
C84 C88 1.509(7)
C85 C86 1.394(7)
C85 H85 0.9500
C87 H87A 0.9800
C87 H87B 0.9800
C87 H87C 0.9800
C88 H88A 0.9800
C88 H88B 0.9800
C88 H88C 0.9800
C98 O98 1.128(6)
C99 O99 1.128(6)

loop_
_geom_torsion_atom_site_label_1
_geom_torsion_atom_site_label_2
_geom_torsion_atom_site_label_3
_geom_torsion_atom_site_label_4
_geom_torsion
O3 P1 O1 C11 1.7(5)
O4 P1 O1 C11 106.9(4)
Rh1 P1 O1 C11 -123.5(4)
O6 P2 O2 C21 -152.3(3)
O5 P2 O2 C21 -45.7(4)
Rh1 P2 O2 C21 82.1(4)
O1 P1 O3 C31 77.2(4)
O4 P1 O3 C31 -23.0(4)
Rh1 P1 O3 C31 -160.5(3)
O3 P1 O4 C41 -62.1(3)
O1 P1 O4 C41 -171.5(3)
Rh1 P1 O4 C41 69.9(3)
O6 P2 O5 C51 -40.3(4)
O2 P2 O5 C51 -144.7(3)
Rh1 P2 O5 C51 80.0(3)
O2 P2 O6 C61 54.7(3)
O5 P2 O6 C61 -48.7(4)
Rh1 P2 O6 C61 -170.7(3)
O9 P3 O7 C71 -143.2(4)
O8 P3 O7 C71 -25.0(4)
Rh1 P3 O7 C71 91.5(4)
O9 P3 O8 C81 53.3(4)
O7 P3 O8 C81 -60.2(4)
Rh1 P3 O8 C81 177.8(3)
P1 O1 C11 C16 82.7(6)
P1 O1 C11 C12 -102.0(5)
C16 C11 C12 C13 1.5(8)
O1 C11 C12 C13 -173.6(4)
C16 C11 C12 C17 -178.7(5)
O1 C11 C12 C17 6.2(7)
C11 C12 C13 C14 -0.9(8)
C17 C12 C13 C14 179.2(5)
C12 C13 C14 C15 -0.5(8)
C12 C13 C14 C18 179.9(5)
C13 C14 C15 C16 1.6(7)
C18 C14 C15 C16 -178.9(5)
C12 C11 C16 C15 -0.6(7)
O1 C11 C16 C15 174.5(4)
C12 C11 C16 C19 176.3(5)
O1 C11 C16 C19 -8.6(7)
C14 C15 C16 C11 -1.0(7)
C14 C15 C16 C19 -178.1(4)
C11 C16 C19 C26 111.5(5)
C15 C16 C19 C26 -71.6(6)
P2 O2 C21 C26 -94.7(5)
P2 O2 C21 C22 90.9(5)
C26 C21 C22 C23 3.7(7)
O2 C21 C22 C23 177.8(4)
C26 C21 C22 C27 -174.4(5)
O2 C21 C22 C27 -0.2(7)
C21 C22 C23 C24 -1.6(7)
C27 C22 C23 C24 176.6(5)
C22 C23 C24 C25 -1.4(8)
C22 C23 C24 C28 179.4(5)
C23 C24 C25 C26 2.4(7)
C28 C24 C25 C26 -178.4(5)
C22 C21 C26 C25 -2.8(7)
O2 C21 C26 C25 -177.0(4)
C22 C21 C26 C19 174.4(4)
O2 C21 C26 C19 0.2(7)
C24 C25 C26 C21 -0.4(7)
C24 C25 C26 C19 -177.6(4)
C16 C19 C26 C21 -75.1(6)
C16 C19 C26 C25 102.0(5)
P1 O3 C31 C32 -127.4(4)
P1 O3 C31 C36 60.7(6)
C36 C31 C32 C33 -3.7(8)
O3 C31 C32 C33 -175.4(5)
C36 C31 C32 C37 175.1(5)
O3 C31 C32 C37 3.3(8)
C31 C32 C33 C34 3.3(10)
C37 C32 C33 C34 -175.5(6)
C32 C33 C34 C35 -2.7(11)
C32 C33 C34 C38 179.8(7)
C33 C34 C35 C36 2.5(10)
C38 C34 C35 C36 180.0(6)
C34 C35 C36 C31 -2.9(9)
C34 C35 C36 C46 176.7(6)
C32 C31 C36 C35 3.5(8)
O3 C31 C36 C35 175.0(5)
C32 C31 C36 C46 -176.0(5)
O3 C31 C36 C46 -4.5(7)
P1 O4 C41 C42 -110.1(4)
P1 O4 C41 C46 72.7(5)
C46 C41 C42 C43 -2.8(7)
O4 C41 C42 C43 -179.7(4)
C46 C41 C42 C47 175.3(5)
O4 C41 C42 C47 -1.7(7)
C41 C42 C43 C44 -0.2(8)
C47 C42 C43 C44 -178.2(5)
C42 C43 C44 C45 2.1(8)
C42 C43 C44 C48 -177.8(5)
C43 C44 C45 C46 -1.2(8)
C48 C44 C45 C46 178.7(5)
C42 C41 C46 C45 3.5(7)
O4 C41 C46 C45 -179.5(4)
C42 C41 C46 C36 -171.2(5)
O4 C41 C46 C36 5.8(7)
C44 C45 C46 C41 -1.5(7)
C44 C45 C46 C36 173.4(5)
C35 C36 C46 C41 134.1(5)
C31 C36 C46 C41 -46.4(7)
C35 C36 C46 C45 -40.4(7)
C31 C36 C46 C45 139.1(5)
P2 O5 C51 C56 72.6(5)
P2 O5 C51 C52 -113.0(4)
C56 C51 C52 C53 3.1(8)
O5 C51 C52 C53 -170.9(4)
C56 C51 C52 C57 -179.2(5)
O5 C51 C52 C57 6.8(7)
C51 C52 C53 C54 -1.9(8)
C57 C52 C53 C54 -179.7(5)
C52 C53 C54 C55 0.4(9)
C52 C53 C54 C58 176.6(5)
C53 C54 C55 C56 0.0(9)
C58 C54 C55 C56 -176.3(5)
C52 C51 C56 C55 -2.7(8)
O5 C51 C56 C55 171.3(4)
C52 C51 C56 C66 179.6(5)
O5 C51 C56 C66 -6.4(7)
C54 C55 C56 C51 1.1(8)
C54 C55 C56 C66 178.9(5)
P2 O6 C61 C66 71.5(5)
P2 O6 C61 C62 -112.2(4)
C66 C61 C62 C63 -2.4(7)
O6 C61 C62 C63 -178.6(4)
C66 C61 C62 C67 176.6(5)
O6 C61 C62 C67 0.4(7)
C61 C62 C63 C64 0.2(7)
C67 C62 C63 C64 -178.7(5)
C62 C63 C64 C65 1.3(8)
C62 C63 C64 C68 -178.5(5)
C63 C64 C65 C66 -0.8(8)
C68 C64 C65 C66 179.0(5)
C62 C61 C66 C65 2.9(7)
O6 C61 C66 C65 178.9(4)
C62 C61 C66 C56 -175.9(5)
O6 C61 C66 C56 0.1(7)
C64 C65 C66 C61 -1.2(7)
C64 C65 C66 C56 177.7(5)
C51 C56 C66 C61 -43.6(7)
C55 C56 C66 C61 138.8(5)
C51 C56 C66 C65 137.6(5)
C55 C56 C66 C65 -40.0(7)
P3 O7 C71 C76 58.7(6)
P3 O7 C71 C72 -128.4(4)
C76 C71 C72 C73 -2.5(7)
O7 C71 C72 C73 -175.3(4)
C76 C71 C72 C77 175.6(5)
O7 C71 C72 C77 2.8(7)
C71 C72 C73 C74 0.0(8)
C77 C72 C73 C74 -178.1(5)
C72 C73 C74 C75 2.1(8)
C72 C73 C74 C78 -176.7(5)
C73 C74 C75 C76 -1.7(8)
C78 C74 C75 C76 177.0(5)
O7 C71 C76 C75 175.3(4)
C72 C71 C76 C75 2.8(7)
O7 C71 C76 C86 -0.6(7)
C72 C71 C76 C86 -173.0(5)
C74 C75 C76 C71 -0.6(7)
C74 C75 C76 C86 175.3(5)
P3 O8 C81 C86 79.7(5)
P3 O8 C81 C82 -102.7(5)
C86 C81 C82 C83 2.6(8)
O8 C81 C82 C83 -175.0(5)
C86 C81 C82 C87 -177.9(5)
O8 C81 C82 C87 4.6(8)
C81 C82 C83 C84 -0.8(8)
C87 C82 C83 C84 179.6(5)
C82 C83 C84 C85 -1.3(9)
C82 C83 C84 C88 -179.2(6)
C83 C84 C85 C86 1.9(9)
C88 C84 C85 C86 179.8(5)
C82 C81 C86 C85 -2.0(8)
O8 C81 C86 C85 175.5(4)
C82 C81 C86 C76 178.7(5)
O8 C81 C86 C76 -3.8(7)
C84 C85 C86 C81 -0.3(8)
C84 C85 C86 C76 179.0(5)
C71 C76 C86 C81 -42.6(7)
C75 C76 C86 C81 141.7(5)
C71 C76 C86 C85 138.2(5)
C75 C76 C86 C85 -37.5(7)
